data_4025777
loop_
_publ_author_name
'Manas K. Ghorai'
'Sandipan Halder'
'Raj Kumar Das'

_publ_section_title
;
 Domino Imino-Aldol-Aza-Michael Reaction: One-Pot Diastereo- and
 Enantioselective Synthesis of Piperidines
;
_journal_name_full 'Journal of Organic Chemistry'
_journal_page_first 7061
_journal_page_last 7072
_journal_paper_doi 10.1021/jo101680f
_journal_volume 75
_journal_year 2010
_chemical_formula_sum 'C27 H26 N2 O7 S'
_chemical_formula_weight 522.56
_chemical_name_systematic
;
 ?
;
_space_group_IT_number 19
_symmetry_cell_setting orthorhombic
_symmetry_space_group_name_Hall 'P 2ac 2ab'
_symmetry_space_group_name_H-M 'P 21 21 21'
_atom_sites_solution_hydrogens geom
_atom_sites_solution_primary direct
_atom_sites_solution_secondary difmap
_audit_creation_method SHELXL-97
_cell_angle_alpha 90.000
_cell_angle_beta 90.000
_cell_angle_gamma 90.000
_cell_formula_units_Z 4
_cell_length_a 7.801(5)
_cell_length_b 12.547(6)
_cell_length_c 25.089(3)
_cell_measurement_reflns_used 999
_cell_measurement_temperature 100(2)
_cell_measurement_theta_max 28.3
_cell_measurement_theta_min 1.8
_cell_volume 2456(2)
_computing_cell_refinement 'SAINT 6.45 ( Bruker, 2003)'
_computing_data_collection 'SMART 5.628 (Bruker, 2003)'
_computing_data_reduction 'SAINT 6.45 ( Bruker, 2003)'
_computing_molecular_graphics 'Diamond 2.1e'
_computing_structure_refinement 'SHELXL-97 (Sheldrick, 1997)'
_computing_structure_solution SIR-97
_diffrn_ambient_temperature 100(2)
_diffrn_measured_fraction_theta_full 0.993
_diffrn_measured_fraction_theta_max 0.993
_diffrn_measurement_device_type 'Bruker SMART APEX'
_diffrn_measurement_method /w-scans
_diffrn_radiation_monochromator graphite
_diffrn_radiation_source 'fine-focus sealed tube'
_diffrn_radiation_type MoK\a
_diffrn_radiation_wavelength 0.71069
_diffrn_reflns_av_R_equivalents 0.0649
_diffrn_reflns_av_sigmaI/netI 0.0728
_diffrn_reflns_limit_h_max 8
_diffrn_reflns_limit_h_min -10
_diffrn_reflns_limit_k_max 15
_diffrn_reflns_limit_k_min -16
_diffrn_reflns_limit_l_max 31
_diffrn_reflns_limit_l_min -33
_diffrn_reflns_number 16045
_diffrn_reflns_theta_full 28.34
_diffrn_reflns_theta_max 28.34
_diffrn_reflns_theta_min 1.81
_exptl_absorpt_coefficient_mu 0.183
_exptl_absorpt_correction_T_max 0.9766
_exptl_absorpt_correction_T_min 0.9660
_exptl_absorpt_correction_type empirical
_exptl_absorpt_process_details 'SADABS 2.10 (Bruker 2003)'
_exptl_crystal_colour yellow
_exptl_crystal_density_diffrn 1.413
_exptl_crystal_density_method 'not measured'
_exptl_crystal_description prism
_exptl_crystal_F_000 1096
_exptl_crystal_size_max 0.19
_exptl_crystal_size_mid 0.15
_exptl_crystal_size_min 0.13
_refine_diff_density_max 0.537
_refine_diff_density_min -0.823
_refine_diff_density_rms 0.154
_refine_ls_abs_structure_details 'Flack H D (1983), Acta Cryst. A39, 876-881'
_refine_ls_abs_structure_Flack -0.05(12)
_refine_ls_extinction_method none
_refine_ls_goodness_of_fit_ref 1.157
_refine_ls_hydrogen_treatment mixed
_refine_ls_matrix_type full
_refine_ls_number_parameters 338
_refine_ls_number_reflns 6039
_refine_ls_number_restraints 0
_refine_ls_restrained_S_all 1.157
_refine_ls_R_factor_all 0.0824
_refine_ls_R_factor_gt 0.0529
_refine_ls_shift/su_max 0.000
_refine_ls_shift/su_mean 0.000
_refine_ls_structure_factor_coef Fsqd
_refine_ls_weighting_details 'calc w=1/[\s^2^(Fo^2^)+(0.0783P)^2^+1.3545P] where P=(Fo^2^+2Fc^2^)/3'
_refine_ls_weighting_scheme calc
_refine_ls_wR_factor_gt 0.1222
_refine_ls_wR_factor_ref 0.1759
_reflns_number_gt 4776
_reflns_number_total 6039
_reflns_threshold_expression >2sigma(I)
_cod_data_source_file jo101680f_si_002_2.cif
_cod_data_source_block Compound6e
_cod_database_code 4025777

loop_
_symmetry_equiv_pos_as_xyz
'x, y, z'
'-x+1/2, -y, z+1/2'
'x+1/2, -y+1/2, -z'
'-x, y+1/2, -z+1/2'

loop_
_atom_site_label
_atom_site_type_symbol
_atom_site_fract_x
_atom_site_fract_y
_atom_site_fract_z
_atom_site_U_iso_or_equiv
_atom_site_adp_type
_atom_site_occupancy
_atom_site_symmetry_multiplicity
_atom_site_calc_flag
_atom_site_refinement_flags
_atom_site_disorder_assembly
_atom_site_disorder_group
S1 S 0.59879(11) 0.79707(7) 0.57929(3) 0.0226(2) Uani 1 1 d . . .
O1 O 0.1092(4) 0.5609(2) 0.82669(10) 0.0341(6) Uani 1 1 d . . .
O2 O -0.0561(4) 0.6981(2) 0.83906(10) 0.0335(6) Uani 1 1 d . . .
O3 O 0.5502(3) 0.68944(19) 0.56747(10) 0.0273(6) Uani 1 1 d . . .
O4 O 0.7563(3) 0.8170(2) 0.60701(10) 0.0265(6) Uani 1 1 d . . .
O5 O 0.1194(3) 1.0673(2) 0.54909(10) 0.0271(6) Uani 1 1 d . . .
O6 O 0.3413(3) 1.2131(2) 0.56988(10) 0.0276(6) Uani 1 1 d . . .
O7 O 0.5728(3) 1.16588(18) 0.61816(9) 0.0250(5) Uani 1 1 d . . .
N1 N 0.4467(4) 0.8481(2) 0.61605(11) 0.0221(6) Uani 1 1 d . . .
N2 N 0.0487(4) 0.6472(2) 0.81221(12) 0.0269(7) Uani 1 1 d . . .
C1 C 0.5881(6) 1.0566(3) 0.37565(15) 0.0354(9) Uani 1 1 d . . .
H1A H 0.5017 1.0292 0.3521 0.053 Uiso 1 1 calc R . .
H1B H 0.6976 1.0540 0.3583 0.053 Uiso 1 1 calc R . .
H1C H 0.5614 1.1291 0.3847 0.053 Uiso 1 1 calc R . .
C2 C 0.5937(5) 0.9904(3) 0.42542(14) 0.0268(7) Uani 1 1 d . . .
C3 C 0.4834(5) 0.9044(3) 0.43263(15) 0.0292(8) Uani 1 1 d . . .
H3 H 0.4055 0.8871 0.4059 0.035 Uiso 1 1 calc R . .
C4 C 0.4875(5) 0.8444(3) 0.47882(14) 0.0255(7) Uani 1 1 d . . .
H4 H 0.4126 0.7874 0.4832 0.031 Uiso 1 1 calc R . .
C5 C 0.6042(5) 0.8697(3) 0.51868(14) 0.0233(7) Uani 1 1 d . . .
C6 C 0.7158(5) 0.9554(3) 0.51294(14) 0.0258(8) Uani 1 1 d . . .
H6 H 0.7927 0.9728 0.5399 0.031 Uiso 1 1 calc R . .
C7 C 0.7099(5) 1.0144(3) 0.46606(14) 0.0290(8) Uani 1 1 d . . .
H7 H 0.7851 1.0712 0.4616 0.035 Uiso 1 1 calc R . .
C8 C 0.7609(6) 1.2554(3) 0.55595(16) 0.0367(9) Uani 1 1 d . . .
H8A H 0.8132 1.3226 0.5475 0.055 Uiso 1 1 calc R . .
H8B H 0.6901 1.2330 0.5267 0.055 Uiso 1 1 calc R . .
H8C H 0.8484 1.2031 0.5622 0.055 Uiso 1 1 calc R . .
C9 C 0.6531(5) 1.2673(3) 0.60501(14) 0.0257(8) Uani 1 1 d . . .
H9A H 0.7241 1.2906 0.6345 0.031 Uiso 1 1 calc R . .
H9B H 0.5654 1.3208 0.5990 0.031 Uiso 1 1 calc R . .
C10 C 0.4215(5) 1.1460(3) 0.59545(13) 0.0239(7) Uani 1 1 d . . .
C11 C 0.3635(4) 1.0362(3) 0.60311(12) 0.0214(7) Uani 1 1 d . . .
C12 C 0.2188(4) 1.0029(3) 0.57885(13) 0.0217(7) Uani 1 1 d . . .
C13 C 0.1561(4) 0.8909(3) 0.57876(14) 0.0229(7) Uani 1 1 d . . .
H13A H 0.1464 0.8674 0.5421 0.027 Uiso 1 1 calc R . .
H13B H 0.0419 0.8898 0.5940 0.027 Uiso 1 1 calc R . .
C14 C 0.2670(4) 0.8107(3) 0.60895(13) 0.0231(7) Uani 1 1 d . . .
H14 H 0.2737 0.7474 0.5862 0.028 Uiso 1 1 calc R . .
C15 C 0.4720(4) 0.9590(3) 0.63510(13) 0.0207(7) Uani 1 1 d . . .
H15 H 0.5920 0.9772 0.6279 0.025 Uiso 1 1 calc R . .
C16 C 0.4480(4) 0.9648(3) 0.69603(13) 0.0223(7) Uani 1 1 d . . .
C17 C 0.3551(5) 1.0459(3) 0.71974(13) 0.0247(7) Uani 1 1 d . . .
H17 H 0.3038 1.0975 0.6984 0.030 Uiso 1 1 calc R . .
C18 C 0.3366(5) 1.0518(3) 0.77492(14) 0.0280(8) Uani 1 1 d . . .
H18 H 0.2725 1.1063 0.7902 0.034 Uiso 1 1 calc R . .
C19 C 0.4149(5) 0.9757(3) 0.80673(14) 0.0296(8) Uani 1 1 d . . .
H19 H 0.4039 0.9789 0.8436 0.036 Uiso 1 1 calc R . .
C20 C 0.5103(5) 0.8943(3) 0.78314(15) 0.0286(8) Uani 1 1 d . . .
H20 H 0.5631 0.8433 0.8044 0.034 Uiso 1 1 calc R . .
C21 C 0.5267(5) 0.8891(3) 0.72834(14) 0.0246(7) Uani 1 1 d . . .
H21 H 0.5908 0.8347 0.7130 0.029 Uiso 1 1 calc R . .
C22 C 0.2009(4) 0.7721(3) 0.66284(13) 0.0224(7) Uani 1 1 d . . .
C23 C 0.2741(5) 0.6793(3) 0.68275(14) 0.0253(7) Uani 1 1 d . . .
H23 H 0.3573 0.6442 0.6628 0.030 Uiso 1 1 calc R . .
C24 C 0.2256(5) 0.6381(3) 0.73160(14) 0.0255(7) Uani 1 1 d . . .
H24 H 0.2749 0.5759 0.7446 0.031 Uiso 1 1 calc R . .
C25 C 0.1026(5) 0.6915(3) 0.76059(13) 0.0240(7) Uani 1 1 d . . .
C26 C 0.0259(5) 0.7843(3) 0.74173(14) 0.0266(8) Uani 1 1 d . . .
H26 H -0.0575 0.8192 0.7617 0.032 Uiso 1 1 calc R . .
C27 C 0.0764(5) 0.8236(3) 0.69282(14) 0.0246(7) Uani 1 1 d . . .
H27 H 0.0263 0.8856 0.6797 0.030 Uiso 1 1 calc R . .
H1O6 H 0.166(7) 1.130(4) 0.549(2) 0.051(15) Uiso 1 1 d . . .

loop_
_atom_site_aniso_label
_atom_site_aniso_U_11
_atom_site_aniso_U_22
_atom_site_aniso_U_33
_atom_site_aniso_U_23
_atom_site_aniso_U_13
_atom_site_aniso_U_12
S1 0.0190(4) 0.0228(4) 0.0262(4) 0.0006(3) 0.0006(3) 0.0007(3)
O1 0.0394(16) 0.0315(14) 0.0313(13) 0.0065(11) -0.0021(13) -0.0032(13)
O2 0.0382(15) 0.0339(14) 0.0283(13) -0.0047(11) 0.0083(12) -0.0053(13)
O3 0.0281(13) 0.0211(12) 0.0327(13) 0.0020(10) 0.0012(11) 0.0029(10)
O4 0.0166(12) 0.0324(14) 0.0303(13) -0.0009(11) -0.0033(10) 0.0002(10)
O5 0.0256(14) 0.0276(13) 0.0281(12) 0.0046(10) -0.0060(11) 0.0006(11)
O6 0.0290(13) 0.0244(12) 0.0294(13) 0.0058(10) -0.0054(10) 0.0023(11)
O7 0.0252(13) 0.0229(12) 0.0271(12) 0.0019(10) -0.0020(10) -0.0023(10)
N1 0.0201(14) 0.0229(14) 0.0232(14) -0.0001(11) -0.0044(11) 0.0000(12)
N2 0.0309(17) 0.0260(15) 0.0239(14) 0.0001(12) -0.0004(13) -0.0093(13)
C1 0.044(2) 0.031(2) 0.0306(18) 0.0053(16) 0.0038(18) 0.0024(19)
C2 0.0276(18) 0.0266(17) 0.0261(16) 0.0010(14) 0.0063(16) 0.0042(15)
C3 0.0273(19) 0.0298(19) 0.0306(19) -0.0025(15) 0.0003(15) 0.0007(15)
C4 0.0230(18) 0.0277(18) 0.0258(17) -0.0033(14) 0.0046(14) -0.0029(15)
C5 0.0188(16) 0.0232(16) 0.0277(17) -0.0011(13) 0.0029(14) -0.0007(14)
C6 0.0213(17) 0.0266(18) 0.0295(17) -0.0014(15) 0.0036(15) -0.0034(14)
C7 0.031(2) 0.0245(18) 0.0315(18) -0.0025(15) 0.0065(16) -0.0024(15)
C8 0.043(2) 0.032(2) 0.035(2) -0.0019(17) 0.0053(18) -0.0083(19)
C9 0.0305(19) 0.0202(17) 0.0263(17) -0.0014(13) -0.0013(15) -0.0016(14)
C10 0.0241(18) 0.0253(17) 0.0221(16) -0.0014(13) 0.0003(14) -0.0012(15)
C11 0.0233(17) 0.0215(16) 0.0195(15) -0.0004(12) 0.0047(13) 0.0025(13)
C12 0.0228(16) 0.0247(16) 0.0177(14) 0.0034(14) 0.0017(14) 0.0025(14)
C13 0.0182(16) 0.0270(17) 0.0235(16) 0.0022(14) -0.0024(14) -0.0023(13)
C14 0.0189(16) 0.0240(17) 0.0263(17) -0.0023(14) 0.0030(14) -0.0025(14)
C15 0.0179(16) 0.0218(16) 0.0223(15) 0.0021(13) 0.0001(13) -0.0009(13)
C16 0.0162(16) 0.0242(17) 0.0266(17) -0.0006(13) -0.0009(13) -0.0037(13)
C17 0.0247(18) 0.0248(17) 0.0246(16) 0.0000(14) -0.0012(14) 0.0011(14)
C18 0.0289(19) 0.0270(18) 0.0281(18) 0.0022(15) 0.0026(15) -0.0007(15)
C19 0.035(2) 0.0318(19) 0.0218(16) 0.0008(14) -0.0018(16) -0.0080(17)
C20 0.030(2) 0.0260(18) 0.0304(18) 0.0090(15) -0.0004(16) -0.0014(15)
C21 0.0268(18) 0.0238(17) 0.0231(16) 0.0015(13) -0.0040(15) -0.0026(14)
C22 0.0207(16) 0.0202(16) 0.0263(16) -0.0037(13) -0.0033(14) -0.0021(13)
C23 0.0215(17) 0.0243(17) 0.0302(18) -0.0020(14) 0.0028(15) 0.0034(14)
C24 0.0304(19) 0.0198(16) 0.0263(17) 0.0037(14) -0.0002(15) -0.0014(15)
C25 0.0254(17) 0.0235(16) 0.0230(15) 0.0000(13) 0.0027(14) -0.0023(15)
C26 0.0230(17) 0.0266(18) 0.0303(18) 0.0003(14) 0.0030(15) 0.0009(15)
C27 0.0214(18) 0.0228(16) 0.0296(17) 0.0001(13) -0.0029(14) 0.0026(13)

loop_
_atom_type_symbol
_atom_type_description
_atom_type_scat_dispersion_real
_atom_type_scat_dispersion_imag
_atom_type_scat_source
C C 0.0033 0.0016 'International Tables Vol C Tables 4.2.6.8 and 6.1.1.4'
H H 0.0000 0.0000 'International Tables Vol C Tables 4.2.6.8 and 6.1.1.4'
N N 0.0061 0.0033 'International Tables Vol C Tables 4.2.6.8 and 6.1.1.4'
O O 0.0106 0.0060 'International Tables Vol C Tables 4.2.6.8 and 6.1.1.4'
S S 0.1246 0.1234 'International Tables Vol C Tables 4.2.6.8 and 6.1.1.4'

loop_
_geom_angle_atom_site_label_1
_geom_angle_atom_site_label_2
_geom_angle_atom_site_label_3
_geom_angle
_geom_angle_site_symmetry_1
_geom_angle_site_symmetry_3
_geom_angle_publ_flag
O3 S1 O4 119.40(16) . . ?
O3 S1 N1 107.11(15) . . ?
O4 S1 N1 106.27(15) . . ?
O3 S1 C5 108.25(15) . . ?
O4 S1 C5 107.81(16) . . ?
N1 S1 C5 107.45(16) . . ?
C10 O7 C9 116.6(3) . . ?
C15 N1 C14 117.3(3) . . ?
C15 N1 S1 116.9(2) . . ?
C14 N1 S1 119.5(2) . . ?
O1 N2 O2 123.0(3) . . ?
O1 N2 C25 118.7(3) . . ?
O2 N2 C25 118.3(3) . . ?
C3 C2 C7 118.3(3) . . ?
C3 C2 C1 121.3(4) . . ?
C7 C2 C1 120.4(3) . . ?
C4 C3 C2 121.1(4) . . ?
C3 C4 C5 119.6(3) . . ?
C4 C5 C6 120.8(3) . . ?
C4 C5 S1 119.0(3) . . ?
C6 C5 S1 120.1(3) . . ?
C5 C6 C7 118.6(3) . . ?
C6 C7 C2 121.6(3) . . ?
O7 C9 C8 109.9(3) . . ?
O6 C10 O7 123.0(3) . . ?
O6 C10 C11 123.8(3) . . ?
O7 C10 C11 113.2(3) . . ?
C12 C11 C10 119.4(3) . . ?
C12 C11 C15 120.6(3) . . ?
C10 C11 C15 119.9(3) . . ?
O5 C12 C11 123.2(3) . . ?
O5 C12 C13 112.1(3) . . ?
C11 C12 C13 124.6(3) . . ?
C12 C13 C14 115.8(3) . . ?
N1 C14 C22 108.2(3) . . ?
N1 C14 C13 112.6(3) . . ?
C22 C14 C13 117.2(3) . . ?
N1 C15 C11 110.7(3) . . ?
N1 C15 C16 110.4(3) . . ?
C11 C15 C16 115.3(3) . . ?
C17 C16 C21 118.9(3) . . ?
C17 C16 C15 121.6(3) . . ?
C21 C16 C15 119.5(3) . . ?
C16 C17 C18 121.3(3) . . ?
C19 C18 C17 119.3(4) . . ?
C18 C19 C20 119.6(3) . . ?
C21 C20 C19 120.4(3) . . ?
C20 C21 C16 120.4(4) . . ?
C27 C22 C23 118.9(3) . . ?
C27 C22 C14 124.6(3) . . ?
C23 C22 C14 116.5(3) . . ?
C24 C23 C22 121.3(3) . . ?
C25 C24 C23 118.5(3) . . ?
C24 C25 C26 121.7(3) . . ?
C24 C25 N2 118.7(3) . . ?
C26 C25 N2 119.5(3) . . ?
C27 C26 C25 118.6(3) . . ?
C26 C27 C22 121.0(3) . . ?

loop_
_geom_bond_atom_site_label_1
_geom_bond_atom_site_label_2
_geom_bond_distance
_geom_bond_site_symmetry_2
_geom_bond_publ_flag
S1 O3 1.434(3) . ?
S1 O4 1.434(3) . ?
S1 N1 1.634(3) . ?
S1 C5 1.773(4) . ?
O1 N2 1.236(4) . ?
O2 N2 1.237(4) . ?
O5 C12 1.346(4) . ?
O6 C10 1.230(4) . ?
O7 C10 1.334(4) . ?
O7 C9 1.456(4) . ?
N1 C15 1.483(4) . ?
N1 C14 1.489(4) . ?
N2 C25 1.470(4) . ?
C1 C2 1.501(5) . ?
C2 C3 1.392(5) . ?
C2 C7 1.397(5) . ?
C3 C4 1.383(5) . ?
C4 C5 1.389(5) . ?
C5 C6 1.391(5) . ?
C6 C7 1.391(5) . ?
C8 C9 1.498(5) . ?
C10 C11 1.463(5) . ?
C11 C12 1.349(5) . ?
C11 C15 1.516(5) . ?
C12 C13 1.488(5) . ?
C13 C14 1.527(5) . ?
C14 C22 1.526(5) . ?
C15 C16 1.542(5) . ?
C16 C17 1.384(5) . ?
C16 C21 1.391(5) . ?
C17 C18 1.394(5) . ?
C18 C19 1.386(5) . ?
C19 C20 1.396(5) . ?
C20 C21 1.382(5) . ?
C22 C27 1.388(5) . ?
C22 C23 1.390(5) . ?
C23 C24 1.383(5) . ?
C24 C25 1.378(5) . ?
C25 C26 1.393(5) . ?
C26 C27 1.380(5) . ?

loop_
_geom_torsion_atom_site_label_1
_geom_torsion_atom_site_label_2
_geom_torsion_atom_site_label_3
_geom_torsion_atom_site_label_4
_geom_torsion
_geom_torsion_site_symmetry_1
_geom_torsion_site_symmetry_2
_geom_torsion_site_symmetry_3
_geom_torsion_site_symmetry_4
_geom_torsion_publ_flag
O3 S1 N1 C15 177.8(2) . . . . ?
O4 S1 N1 C15 49.1(3) . . . . ?
C5 S1 N1 C15 -66.1(3) . . . . ?
O3 S1 N1 C14 -30.7(3) . . . . ?
O4 S1 N1 C14 -159.3(2) . . . . ?
C5 S1 N1 C14 85.5(3) . . . . ?
C7 C2 C3 C4 0.3(5) . . . . ?
C1 C2 C3 C4 -179.2(3) . . . . ?
C2 C3 C4 C5 -0.3(5) . . . . ?
C3 C4 C5 C6 0.7(5) . . . . ?
C3 C4 C5 S1 176.1(3) . . . . ?
O3 S1 C5 C4 34.0(3) . . . . ?
O4 S1 C5 C4 164.4(3) . . . . ?
N1 S1 C5 C4 -81.4(3) . . . . ?
O3 S1 C5 C6 -150.5(3) . . . . ?
O4 S1 C5 C6 -20.0(3) . . . . ?
N1 S1 C5 C6 94.1(3) . . . . ?
C4 C5 C6 C7 -0.9(5) . . . . ?
S1 C5 C6 C7 -176.4(3) . . . . ?
C5 C6 C7 C2 0.9(5) . . . . ?
C3 C2 C7 C6 -0.6(5) . . . . ?
C1 C2 C7 C6 178.9(4) . . . . ?
C10 O7 C9 C8 -88.3(4) . . . . ?
C9 O7 C10 O6 -8.7(5) . . . . ?
C9 O7 C10 C11 170.0(3) . . . . ?
O6 C10 C11 C12 3.7(5) . . . . ?
O7 C10 C11 C12 -175.0(3) . . . . ?
O6 C10 C11 C15 179.7(3) . . . . ?
O7 C10 C11 C15 1.0(4) . . . . ?
C10 C11 C12 O5 -2.7(5) . . . . ?
C15 C11 C12 O5 -178.6(3) . . . . ?
C10 C11 C12 C13 173.3(3) . . . . ?
C15 C11 C12 C13 -2.7(5) . . . . ?
O5 C12 C13 C14 176.6(3) . . . . ?
C11 C12 C13 C14 0.3(5) . . . . ?
C15 N1 C14 C22 -84.1(3) . . . . ?
S1 N1 C14 C22 124.4(3) . . . . ?
C15 N1 C14 C13 47.1(4) . . . . ?
S1 N1 C14 C13 -104.4(3) . . . . ?
C12 C13 C14 N1 -21.2(4) . . . . ?
C12 C13 C14 C22 105.3(4) . . . . ?
C14 N1 C15 C11 -48.5(4) . . . . ?
S1 N1 C15 C11 103.6(3) . . . . ?
C14 N1 C15 C16 80.3(3) . . . . ?
S1 N1 C15 C16 -127.5(3) . . . . ?
C12 C11 C15 N1 25.5(4) . . . . ?
C10 C11 C15 N1 -150.4(3) . . . . ?
C12 C11 C15 C16 -100.6(4) . . . . ?
C10 C11 C15 C16 83.4(4) . . . . ?
N1 C15 C16 C17 -136.1(3) . . . . ?
C11 C15 C16 C17 -9.8(5) . . . . ?
N1 C15 C16 C21 46.3(4) . . . . ?
C11 C15 C16 C21 172.6(3) . . . . ?
C21 C16 C17 C18 -1.1(6) . . . . ?
C15 C16 C17 C18 -178.7(3) . . . . ?
C16 C17 C18 C19 0.8(6) . . . . ?
C17 C18 C19 C20 -0.2(6) . . . . ?
C18 C19 C20 C21 -0.1(6) . . . . ?
C19 C20 C21 C16 -0.2(6) . . . . ?
C17 C16 C21 C20 0.8(5) . . . . ?
C15 C16 C21 C20 178.5(3) . . . . ?
N1 C14 C22 C27 110.2(4) . . . . ?
C13 C14 C22 C27 -18.5(5) . . . . ?
N1 C14 C22 C23 -69.0(4) . . . . ?
C13 C14 C22 C23 162.4(3) . . . . ?
C27 C22 C23 C24 -0.2(5) . . . . ?
C14 C22 C23 C24 179.0(3) . . . . ?
C22 C23 C24 C25 -0.2(5) . . . . ?
C23 C24 C25 C26 0.6(5) . . . . ?
C23 C24 C25 N2 179.1(3) . . . . ?
O1 N2 C25 C24 -3.6(5) . . . . ?
O2 N2 C25 C24 176.8(3) . . . . ?
O1 N2 C25 C26 175.0(3) . . . . ?
O2 N2 C25 C26 -4.6(5) . . . . ?
C24 C25 C26 C27 -0.4(5) . . . . ?
N2 C25 C26 C27 -179.0(3) . . . . ?
C25 C26 C27 C22 0.0(5) . . . . ?
C23 C22 C27 C26 0.3(5) . . . . ?
C14 C22 C27 C26 -178.8(3) . . . . ?
